data_7150578
loop_
_publ_author_name
'Klein, Johannes E. M. N.'
'M\"uller-Bunz, Helge'
'Evans, Paul'

_publ_section_title
;
 Studies concerning the electrophilic amino-alkene cyclisation for the
 synthesis of bicyclic amines
;
_journal_issue 5
_journal_name_full 'Organic &amp; Biomolecular Chemistry'
_journal_page_first 986
_journal_page_last 995
_journal_paper_doi 10.1039/b819610a
_journal_volume 7
_journal_year 2009
_chemical_formula_moiety 'C9 H14 O2'
_chemical_formula_sum 'C9 H14 O2'
_chemical_formula_weight 154.20
_chemical_name_systematic
;
?
;
_space_group_IT_number 2
_symmetry_cell_setting triclinic
_symmetry_space_group_name_Hall '-P 1'
_symmetry_space_group_name_H-M 'P -1'
_atom_sites_solution_hydrogens difmap
_atom_sites_solution_primary direct
_atom_sites_solution_secondary difmap
_audit_creation_method SHELXL-97
_cell_angle_alpha 103.092(2)
_cell_angle_beta 93.820(2)
_cell_angle_gamma 100.303(2)
_cell_formula_units_Z 6
_cell_length_a 7.3608(7)
_cell_length_b 12.1760(11)
_cell_length_c 15.1409(14)
_cell_measurement_reflns_used 4395
_cell_measurement_temperature 100(2)
_cell_measurement_theta_max 0.00
_cell_measurement_theta_min 0.00
_cell_volume 1292.3(2)
_computing_cell_refinement 'Bruker SAINT'
_computing_data_collection 'Bruker SMART'
_computing_data_reduction 'Bruker SAINT'
_computing_molecular_graphics 'Bruker SHELXTL'
_computing_publication_material 'Bruker SHELXTL'
_computing_structure_refinement 'SHELXL-97 (Sheldrick, 1997)'
_computing_structure_solution 'SHELXS-97 (Sheldrick, 1990)'
_diffrn_ambient_temperature 100(2)
_diffrn_detector_area_resol_mean 8.366
_diffrn_measured_fraction_theta_full 0.997
_diffrn_measured_fraction_theta_max 0.997
_diffrn_measurement_device_type 'CCD area detector'
_diffrn_measurement_method '\f and \w scans'
_diffrn_radiation_monochromator graphite
_diffrn_radiation_source 'fine-focus sealed tube'
_diffrn_radiation_type MoK\a
_diffrn_radiation_wavelength 0.71073
_diffrn_reflns_av_R_equivalents 0.0327
_diffrn_reflns_av_sigmaI/netI 0.0254
_diffrn_reflns_limit_h_max 8
_diffrn_reflns_limit_h_min -8
_diffrn_reflns_limit_k_max 13
_diffrn_reflns_limit_k_min -13
_diffrn_reflns_limit_l_max 17
_diffrn_reflns_limit_l_min -17
_diffrn_reflns_number 19207
_diffrn_reflns_theta_full 24.17
_diffrn_reflns_theta_max 24.17
_diffrn_reflns_theta_min 1.39
_exptl_absorpt_coefficient_mu 0.082
_exptl_absorpt_correction_T_max 0.9975
_exptl_absorpt_correction_T_min 0.8929
_exptl_absorpt_correction_type multi-scan
_exptl_absorpt_process_details
;
SADABS v.2.10 (Bruker,2003) was used for absorption correction.
R(int) for selected reflections was 0.130 before and 0.029 after
correction. The Ratio of minimum to maximum transmission is 0.895089.
The \l/2 correction factor is 0.0015
;
_exptl_crystal_colour colourless
_exptl_crystal_density_diffrn 1.189
_exptl_crystal_density_method 'not measured'
_exptl_crystal_description lath
_exptl_crystal_F_000 504
_exptl_crystal_size_max 0.60
_exptl_crystal_size_mid 0.20
_exptl_crystal_size_min 0.03
_refine_diff_density_max 0.170
_refine_diff_density_min -0.174
_refine_diff_density_rms 0.033
_refine_ls_extinction_method none
_refine_ls_goodness_of_fit_ref 1.043
_refine_ls_hydrogen_treatment mixed
_refine_ls_matrix_type full
_refine_ls_number_parameters 329
_refine_ls_number_reflns 4122
_refine_ls_number_restraints 3
_refine_ls_restrained_S_all 1.044
_refine_ls_R_factor_all 0.0431
_refine_ls_R_factor_gt 0.0353
_refine_ls_shift/su_max 0.001
_refine_ls_shift/su_mean 0.000
_refine_ls_structure_factor_coef Fsqd
_refine_ls_weighting_details 'calc w=1/[\s^2^(Fo^2^)+(0.0354P)^2^+0.3387P] where P=(Fo^2^+2Fc^2^)/3'
_refine_ls_weighting_scheme calc
_refine_ls_wR_factor_gt 0.0810
_refine_ls_wR_factor_ref 0.0850
_reflns_number_gt 3522
_reflns_number_total 4122
_reflns_threshold_expression I>2\s(I)
_cod_data_source_file b819610a.txt
_cod_data_source_block eva40
_cod_database_code 7150578

loop_
_symmetry_equiv_pos_as_xyz
'x, y, z'
'-x, -y, -z'

loop_
_atom_site_label
_atom_site_type_symbol
_atom_site_fract_x
_atom_site_fract_y
_atom_site_fract_z
_atom_site_U_iso_or_equiv
_atom_site_adp_type
_atom_site_occupancy
_atom_site_symmetry_multiplicity
_atom_site_calc_flag
_atom_site_refinement_flags
_atom_site_disorder_assembly
_atom_site_disorder_group
O1 O 1.41074(12) -0.00126(8) 0.89724(6) 0.0223(2) Uani 1 1 d . . .
O2 O 1.29024(14) 0.05471(8) 1.02761(6) 0.0246(2) Uani 1 1 d . . .
H1O2 H 1.400(3) 0.0375(16) 1.0515(13) 0.061(6) Uiso 1 1 d . . .
C1 C 1.28615(19) 0.03351(11) 0.93757(9) 0.0196(3) Uani 1 1 d . . .
C2 C 1.11518(18) 0.05550(12) 0.89161(9) 0.0208(3) Uani 1 1 d . . .
H2A H 1.0954 0.1326 0.9224 0.025 Uiso 1 1 calc R . .
H2B H 1.0069 -0.0019 0.8985 0.025 Uiso 1 1 calc R . .
C3 C 1.12487(19) 0.04962(13) 0.79085(9) 0.0241(3) Uani 1 1 d . . .
H3A H 1.2250 0.1129 0.7852 0.029 Uiso 1 1 calc R . .
H3B H 1.1612 -0.0237 0.7624 0.029 Uiso 1 1 calc R . .
C4 C 0.95015(18) 0.05732(11) 0.73709(9) 0.0203(3) Uani 1 1 d . A .
C5 C 0.79474(18) 0.07497(11) 0.77179(9) 0.0215(3) Uani 1 1 d . A .
H5 H 0.7941 0.0866 0.8360 0.026 Uiso 1 1 calc R . .
C6 C 0.61939(19) 0.07782(13) 0.71673(9) 0.0260(3) Uani 1 1 d D . .
H6A H 0.6022 0.1584 0.7270 0.031 Uiso 0.887(6) 1 calc PR A 1
H6B H 0.5125 0.0331 0.7381 0.031 Uiso 0.887(6) 1 calc PR A 1
H6C H 0.5648 0.1425 0.7485 0.031 Uiso 0.113(6) 1 d PR A 2
H6D H 0.5284 0.0055 0.7113 0.031 Uiso 0.113(6) 1 d PR A 2
C7A C 0.6213(3) 0.0290(2) 0.61567(12) 0.0256(5) Uani 0.887(6) 1 d PD A 1
H7A1 H 0.5193 0.0499 0.5810 0.031 Uiso 0.887(6) 1 calc PR A 1
H7A2 H 0.6008 -0.0560 0.6026 0.031 Uiso 0.887(6) 1 calc PR A 1
C8A C 0.8062(3) 0.0758(2) 0.58558(15) 0.0266(6) Uani 0.887(6) 1 d PD A 1
H8A1 H 0.8262 0.1607 0.5983 0.032 Uiso 0.887(6) 1 calc PR A 1
H8A2 H 0.8043 0.0453 0.5190 0.032 Uiso 0.887(6) 1 calc PR A 1
C7B C 0.657(2) 0.0926(18) 0.6186(9) 0.028(4) Uani 0.113(6) 1 d PD A 2
H7B1 H 0.5377 0.0763 0.5795 0.034 Uiso 0.113(6) 1 calc PR A 2
H7B2 H 0.7188 0.1731 0.6227 0.034 Uiso 0.113(6) 1 calc PR A 2
C8B C 0.778(2) 0.0132(19) 0.5761(12) 0.043(6) Uani 0.113(6) 1 d PD A 2
H8B1 H 0.7987 0.0231 0.5142 0.052 Uiso 0.113(6) 1 calc PR A 2
H8B2 H 0.7165 -0.0676 0.5707 0.052 Uiso 0.113(6) 1 calc PR A 2
C9 C 0.9646(2) 0.04104(14) 0.63609(9) 0.0276(3) Uani 1 1 d D . .
H9A H 0.9656 -0.0408 0.6090 0.033 Uiso 0.887(6) 1 calc PR A 1
H9B H 1.0840 0.0873 0.6273 0.033 Uiso 0.887(6) 1 calc PR A 1
H9C H 1.0321 -0.0221 0.6162 0.033 Uiso 0.113(6) 1 d PR A 2
H9D H 1.0403 0.1121 0.6261 0.033 Uiso 0.113(6) 1 d PR A 2
O3 O 0.98520(13) 0.75467(8) 0.84782(6) 0.0268(2) Uani 1 1 d . . .
O4 O 0.80338(14) 0.66424(8) 0.93265(6) 0.0255(2) Uani 1 1 d . . .
H1O4 H 0.920(3) 0.6683(16) 0.9661(13) 0.060(6) Uiso 1 1 d . . .
C10 C 0.83142(19) 0.70753(11) 0.86092(9) 0.0221(3) Uani 1 1 d . . .
C11 C 0.65756(19) 0.69086(12) 0.79912(9) 0.0243(3) Uani 1 1 d . . .
H11A H 0.5685 0.7305 0.8336 0.029 Uiso 1 1 calc R . .
H11B H 0.6017 0.6077 0.7808 0.029 Uiso 1 1 calc R . .
C12 C 0.68281(19) 0.73472(13) 0.71333(10) 0.0266(3) Uani 1 1 d . . .
H12A H 0.7344 0.8185 0.7311 0.032 Uiso 1 1 calc R . .
H12B H 0.7737 0.6966 0.6791 0.032 Uiso 1 1 calc R . .
C13 C 0.50415(19) 0.71284(12) 0.65216(9) 0.0239(3) Uani 1 1 d . . .
C14 C 0.4866(2) 0.65827(14) 0.56472(10) 0.0341(4) Uani 1 1 d . . .
H14 H 0.5918 0.6320 0.5412 0.041 Uiso 1 1 calc R . .
C15 C 0.3118(2) 0.63487(16) 0.50004(11) 0.0441(5) Uani 1 1 d . . .
H15A H 0.2886 0.5541 0.4637 0.053 Uiso 1 1 calc R . .
H15B H 0.3291 0.6856 0.4573 0.053 Uiso 1 1 calc R . .
C16 C 0.1445(2) 0.65503(14) 0.54995(11) 0.0373(4) Uani 1 1 d . . .
H16A H 0.1023 0.5898 0.5775 0.045 Uiso 1 1 calc R . .
H16B H 0.0414 0.6595 0.5063 0.045 Uiso 1 1 calc R . .
C17 C 0.1941(2) 0.76611(13) 0.62414(10) 0.0281(3) Uani 1 1 d . . .
H17A H 0.0823 0.7808 0.6540 0.034 Uiso 1 1 calc R . .
H17B H 0.2382 0.8311 0.5966 0.034 Uiso 1 1 calc R . .
C18 C 0.34474(19) 0.75849(13) 0.69477(9) 0.0261(3) Uani 1 1 d . . .
H18A H 0.3925 0.8359 0.7353 0.031 Uiso 1 1 calc R . .
H18B H 0.2901 0.7076 0.7328 0.031 Uiso 1 1 calc R . .
O5 O 0.11047(13) 0.66613(9) 0.02970(7) 0.0284(2) Uani 1 1 d . . .
O6 O 0.29850(14) 0.76291(8) -0.04870(7) 0.0279(3) Uani 1 1 d . . .
H1O6 H 0.184(3) 0.7621(18) -0.0816(14) 0.075(7) Uiso 1 1 d . . .
C19 C 0.26641(19) 0.70861(11) 0.01683(9) 0.0211(3) Uani 1 1 d . . .
C20 C 0.43746(19) 0.70517(12) 0.07365(9) 0.0223(3) Uani 1 1 d . . .
H20A H 0.4910 0.7837 0.1109 0.027 Uiso 1 1 calc R . .
H20B H 0.5301 0.6806 0.0329 0.027 Uiso 1 1 calc R . .
C21 C 0.40240(19) 0.62393(12) 0.13684(10) 0.0246(3) Uani 1 1 d . . .
H21A H 0.3146 0.6509 0.1796 0.029 Uiso 1 1 calc R . .
H21B H 0.3428 0.5462 0.0998 0.029 Uiso 1 1 calc R . .
C22 C 0.57627(19) 0.61567(11) 0.19100(9) 0.0223(3) Uani 1 1 d . . .
C23 C 0.5951(2) 0.63832(12) 0.28135(10) 0.0279(3) Uani 1 1 d . . .
H23 H 0.4952 0.6626 0.3119 0.034 Uiso 1 1 calc R . .
C24 C 0.7627(2) 0.62847(14) 0.33899(10) 0.0337(4) Uani 1 1 d . . .
H24A H 0.7309 0.5611 0.3654 0.040 Uiso 1 1 calc R . .
H24B H 0.7982 0.6980 0.3900 0.040 Uiso 1 1 calc R . .
C25 C 0.9274(2) 0.61523(13) 0.28433(10) 0.0316(4) Uani 1 1 d . . .
H25A H 0.9860 0.6910 0.2752 0.038 Uiso 1 1 calc R . .
H25B H 1.0211 0.5873 0.3188 0.038 Uiso 1 1 calc R . .
C26 C 0.8648(2) 0.53096(13) 0.19235(10) 0.0284(3) Uani 1 1 d . . .
H26A H 0.8053 0.4553 0.2013 0.034 Uiso 1 1 calc R . .
H26B H 0.9738 0.5206 0.1587 0.034 Uiso 1 1 calc R . .
C27 C 0.7275(2) 0.57621(13) 0.13727(9) 0.0275(3) Uani 1 1 d . . .
H27A H 0.7955 0.6414 0.1160 0.033 Uiso 1 1 calc R . .
H27B H 0.6703 0.5147 0.0827 0.033 Uiso 1 1 calc R . .

loop_
_atom_site_aniso_label
_atom_site_aniso_U_11
_atom_site_aniso_U_22
_atom_site_aniso_U_33
_atom_site_aniso_U_23
_atom_site_aniso_U_13
_atom_site_aniso_U_12
O1 0.0196(5) 0.0298(5) 0.0193(5) 0.0076(4) 0.0023(4) 0.0075(4)
O2 0.0210(5) 0.0378(6) 0.0175(5) 0.0084(4) 0.0015(4) 0.0102(5)
C1 0.0183(7) 0.0178(7) 0.0214(7) 0.0062(6) 0.0017(6) -0.0012(6)
C2 0.0179(7) 0.0228(7) 0.0216(7) 0.0054(6) 0.0002(6) 0.0041(6)
C3 0.0195(7) 0.0324(8) 0.0217(7) 0.0082(6) 0.0022(6) 0.0068(6)
C4 0.0205(7) 0.0209(7) 0.0200(7) 0.0060(6) 0.0005(6) 0.0047(6)
C5 0.0222(8) 0.0247(7) 0.0180(7) 0.0051(6) 0.0005(6) 0.0060(6)
C6 0.0199(8) 0.0364(8) 0.0234(8) 0.0078(6) 0.0019(6) 0.0096(6)
C7A 0.0217(11) 0.0314(13) 0.0226(9) 0.0060(9) -0.0029(7) 0.0056(10)
C8A 0.0274(11) 0.0368(14) 0.0181(9) 0.0094(11) 0.0004(8) 0.0102(10)
C7B 0.025(9) 0.031(10) 0.027(8) 0.014(8) -0.011(6) -0.004(8)
C8B 0.058(13) 0.053(14) 0.034(10) 0.028(11) 0.014(9) 0.026(12)
C9 0.0237(8) 0.0404(9) 0.0220(8) 0.0105(7) 0.0042(6) 0.0105(7)
O3 0.0197(6) 0.0328(6) 0.0295(6) 0.0134(5) 0.0005(4) 0.0027(4)
O4 0.0210(5) 0.0323(6) 0.0245(5) 0.0116(4) -0.0001(4) 0.0034(4)
C10 0.0230(8) 0.0200(7) 0.0237(8) 0.0046(6) 0.0028(6) 0.0059(6)
C11 0.0212(8) 0.0262(8) 0.0250(8) 0.0074(6) 0.0001(6) 0.0027(6)
C12 0.0220(8) 0.0323(8) 0.0279(8) 0.0117(6) 0.0039(6) 0.0055(6)
C13 0.0251(8) 0.0245(8) 0.0253(8) 0.0116(6) 0.0020(6) 0.0062(6)
C14 0.0388(9) 0.0437(10) 0.0252(8) 0.0085(7) 0.0040(7) 0.0223(8)
C15 0.0564(12) 0.0487(11) 0.0261(9) -0.0013(8) -0.0096(8) 0.0262(9)
C16 0.0374(10) 0.0363(9) 0.0347(9) 0.0075(7) -0.0139(7) 0.0066(7)
C17 0.0226(8) 0.0324(8) 0.0317(8) 0.0125(7) 0.0013(6) 0.0063(6)
C18 0.0240(8) 0.0295(8) 0.0239(8) 0.0060(6) 0.0008(6) 0.0045(6)
O5 0.0193(6) 0.0389(6) 0.0283(6) 0.0139(5) 0.0015(4) 0.0026(5)
O6 0.0217(6) 0.0341(6) 0.0302(6) 0.0173(5) -0.0013(5) 0.0008(5)
C19 0.0225(8) 0.0186(7) 0.0214(7) 0.0028(6) 0.0029(6) 0.0043(6)
C20 0.0192(7) 0.0237(7) 0.0230(7) 0.0058(6) -0.0003(6) 0.0022(6)
C21 0.0210(8) 0.0251(8) 0.0264(8) 0.0080(6) -0.0005(6) 0.0005(6)
C22 0.0223(8) 0.0190(7) 0.0249(8) 0.0072(6) 0.0007(6) 0.0011(6)
C23 0.0282(8) 0.0321(8) 0.0273(8) 0.0112(7) 0.0049(6) 0.0105(7)
C24 0.0402(10) 0.0384(9) 0.0240(8) 0.0099(7) -0.0019(7) 0.0109(7)
C25 0.0283(8) 0.0348(9) 0.0314(9) 0.0103(7) -0.0056(7) 0.0058(7)
C26 0.0253(8) 0.0293(8) 0.0317(8) 0.0082(7) 0.0015(6) 0.0075(6)
C27 0.0285(8) 0.0315(8) 0.0219(8) 0.0046(6) -0.0003(6) 0.0085(7)

loop_
_atom_type_symbol
_atom_type_description
_atom_type_scat_dispersion_real
_atom_type_scat_dispersion_imag
_atom_type_scat_source
C C 0.0033 0.0016 'International Tables Vol C Tables 4.2.6.8 and 6.1.1.4'
H H 0.0000 0.0000 'International Tables Vol C Tables 4.2.6.8 and 6.1.1.4'
O O 0.0106 0.0060 'International Tables Vol C Tables 4.2.6.8 and 6.1.1.4'

loop_
_geom_angle_atom_site_label_1
_geom_angle_atom_site_label_2
_geom_angle_atom_site_label_3
_geom_angle
_geom_angle_site_symmetry_1
_geom_angle_site_symmetry_3
_geom_angle_publ_flag
C1 O2 H1O2 108.5(11) . . ?
O1 C1 O2 122.51(12) . . ?
O1 C1 C2 124.05(12) . . ?
O2 C1 C2 113.43(12) . . ?
C1 C2 C3 113.13(11) . . ?
C1 C2 H2A 109.0 . . ?
C3 C2 H2A 109.0 . . ?
C1 C2 H2B 109.0 . . ?
C3 C2 H2B 109.0 . . ?
H2A C2 H2B 107.8 . . ?
C4 C3 C2 116.48(11) . . ?
C4 C3 H3A 108.2 . . ?
C2 C3 H3A 108.2 . . ?
C4 C3 H3B 108.2 . . ?
C2 C3 H3B 108.2 . . ?
H3A C3 H3B 107.3 . . ?
C5 C4 C3 125.10(12) . . ?
C5 C4 C9 121.21(12) . . ?
C3 C4 C9 113.69(11) . . ?
C4 C5 C6 124.43(12) . . ?
C4 C5 H5 117.8 . . ?
C6 C5 H5 117.8 . . ?
C5 C6 C7A 112.52(13) . . ?
C5 C6 C7B 111.3(6) . . ?
C7A C6 C7B 28.5(7) . . ?
C5 C6 H6A 109.1 . . ?
C7A C6 H6A 109.1 . . ?
C7B C6 H6A 83.6 . . ?
C5 C6 H6B 109.1 . . ?
C7A C6 H6B 109.1 . . ?
C7B C6 H6B 131.2 . . ?
H6A C6 H6B 107.8 . . ?
C5 C6 H6C 109.4 . . ?
C7A C6 H6C 129.8 . . ?
C7B C6 H6C 109.4 . . ?
H6A C6 H6C 28.7 . . ?
H6B C6 H6C 81.1 . . ?
C5 C6 H6D 109.4 . . ?
C7A C6 H6D 82.9 . . ?
C7B C6 H6D 109.3 . . ?
H6A C6 H6D 130.7 . . ?
H6B C6 H6D 29.3 . . ?
H6C C6 H6D 108.0 . . ?
C6 C7A C8A 110.28(19) . . ?
C6 C7A H7A1 109.6 . . ?
C8A C7A H7A1 109.6 . . ?
C6 C7A H7A2 109.6 . . ?
C8A C7A H7A2 109.6 . . ?
H7A1 C7A H7A2 108.1 . . ?
C7A C8A C9 110.36(18) . . ?
C7A C8A H8A1 109.6 . . ?
C9 C8A H8A1 109.6 . . ?
C7A C8A H8A2 109.6 . . ?
C9 C8A H8A2 109.6 . . ?
H8A1 C8A H8A2 108.1 . . ?
C8B C7B C6 111.2(13) . . ?
C8B C7B H7B1 109.4 . . ?
C6 C7B H7B1 109.4 . . ?
C8B C7B H7B2 109.4 . . ?
C6 C7B H7B2 109.4 . . ?
H7B1 C7B H7B2 108.0 . . ?
C7B C8B C9 108.9(14) . . ?
C7B C8B H8B1 109.9 . . ?
C9 C8B H8B1 109.9 . . ?
C7B C8B H8B2 109.9 . . ?
C9 C8B H8B2 109.9 . . ?
H8B1 C8B H8B2 108.3 . . ?
C4 C9 C8A 113.30(13) . . ?
C4 C9 C8B 114.9(7) . . ?
C8A C9 C8B 27.6(8) . . ?
C4 C9 H9A 108.9 . . ?
C8A C9 H9A 108.9 . . ?
C8B C9 H9A 83.1 . . ?
C4 C9 H9B 108.9 . . ?
C8A C9 H9B 108.9 . . ?
C8B C9 H9B 128.2 . . ?
H9A C9 H9B 107.7 . . ?
C4 C9 H9C 108.4 . . ?
C8A C9 H9C 130.2 . . ?
C8B C9 H9C 108.6 . . ?
H9A C9 H9C 29.0 . . ?
H9B C9 H9C 81.1 . . ?
C4 C9 H9D 108.4 . . ?
C8A C9 H9D 84.3 . . ?
C8B C9 H9D 108.8 . . ?
H9A C9 H9D 130.5 . . ?
H9B C9 H9D 28.1 . . ?
H9C C9 H9D 107.5 . . ?
C10 O4 H1O4 109.5(11) . . ?
O3 C10 O4 122.62(13) . . ?
O3 C10 C11 124.83(12) . . ?
O4 C10 C11 112.55(12) . . ?
C10 C11 C12 114.85(12) . . ?
C10 C11 H11A 108.6 . . ?
C12 C11 H11A 108.6 . . ?
C10 C11 H11B 108.6 . . ?
C12 C11 H11B 108.6 . . ?
H11A C11 H11B 107.5 . . ?
C13 C12 C11 112.68(12) . . ?
C13 C12 H12A 109.1 . . ?
C11 C12 H12A 109.1 . . ?
C13 C12 H12B 109.1 . . ?
C11 C12 H12B 109.1 . . ?
H12A C12 H12B 107.8 . . ?
C14 C13 C12 122.38(13) . . ?
C14 C13 C18 121.09(13) . . ?
C12 C13 C18 116.52(12) . . ?
C13 C14 C15 124.70(14) . . ?
C13 C14 H14 117.6 . . ?
C15 C14 H14 117.6 . . ?
C14 C15 C16 112.03(13) . . ?
C14 C15 H15A 109.2 . . ?
C16 C15 H15A 109.2 . . ?
C14 C15 H15B 109.2 . . ?
C16 C15 H15B 109.2 . . ?
H15A C15 H15B 107.9 . . ?
C15 C16 C17 110.15(13) . . ?
C15 C16 H16A 109.6 . . ?
C17 C16 H16A 109.6 . . ?
C15 C16 H16B 109.6 . . ?
C17 C16 H16B 109.6 . . ?
H16A C16 H16B 108.1 . . ?
C16 C17 C18 110.46(12) . . ?
C16 C17 H17A 109.6 . . ?
C18 C17 H17A 109.6 . . ?
C16 C17 H17B 109.6 . . ?
C18 C17 H17B 109.6 . . ?
H17A C17 H17B 108.1 . . ?
C13 C18 C17 112.54(12) . . ?
C13 C18 H18A 109.1 . . ?
C17 C18 H18A 109.1 . . ?
C13 C18 H18B 109.1 . . ?
C17 C18 H18B 109.1 . . ?
H18A C18 H18B 107.8 . . ?
C19 O6 H1O6 109.2(13) . . ?
O5 C19 O6 122.78(12) . . ?
O5 C19 C20 123.27(12) . . ?
O6 C19 C20 113.94(12) . . ?
C19 C20 C21 113.23(11) . . ?
C19 C20 H20A 108.9 . . ?
C21 C20 H20A 108.9 . . ?
C19 C20 H20B 108.9 . . ?
C21 C20 H20B 108.9 . . ?
H20A C20 H20B 107.7 . . ?
C22 C21 C20 113.43(11) . . ?
C22 C21 H21A 108.9 . . ?
C20 C21 H21A 108.9 . . ?
C22 C21 H21B 108.9 . . ?
C20 C21 H21B 108.9 . . ?
H21A C21 H21B 107.7 . . ?
C23 C22 C21 122.32(13) . . ?
C23 C22 C27 121.03(13) . . ?
C21 C22 C27 116.62(12) . . ?
C22 C23 C24 124.80(14) . . ?
C22 C23 H23 117.6 . . ?
C24 C23 H23 117.6 . . ?
C23 C24 C25 112.10(12) . . ?
C23 C24 H24A 109.2 . . ?
C25 C24 H24A 109.2 . . ?
C23 C24 H24B 109.2 . . ?
C25 C24 H24B 109.2 . . ?
H24A C24 H24B 107.9 . . ?
C26 C25 C24 110.58(12) . . ?
C26 C25 H25A 109.5 . . ?
C24 C25 H25A 109.5 . . ?
C26 C25 H25B 109.5 . . ?
C24 C25 H25B 109.5 . . ?
H25A C25 H25B 108.1 . . ?
C25 C26 C27 109.79(12) . . ?
C25 C26 H26A 109.7 . . ?
C27 C26 H26A 109.7 . . ?
C25 C26 H26B 109.7 . . ?
C27 C26 H26B 109.7 . . ?
H26A C26 H26B 108.2 . . ?
C22 C27 C26 112.86(12) . . ?
C22 C27 H27A 109.0 . . ?
C26 C27 H27A 109.0 . . ?
C22 C27 H27B 109.0 . . ?
C26 C27 H27B 109.0 . . ?
H27A C27 H27B 107.8 . . ?

loop_
_geom_bond_atom_site_label_1
_geom_bond_atom_site_label_2
_geom_bond_distance
_geom_bond_site_symmetry_2
_geom_bond_publ_flag
O1 C1 1.2205(16) . ?
O2 C1 1.3261(16) . ?
O2 H1O2 0.94(2) . ?
C1 C2 1.4926(19) . ?
C2 C3 1.5180(19) . ?
C2 H2A 0.9900 . ?
C2 H2B 0.9900 . ?
C3 C4 1.5045(19) . ?
C3 H3A 0.9900 . ?
C3 H3B 0.9900 . ?
C4 C5 1.3220(19) . ?
C4 C9 1.5102(19) . ?
C5 C6 1.4993(19) . ?
C5 H5 0.9500 . ?
C6 C7A 1.513(2) . ?
C6 C7B 1.574(13) . ?
C6 H6A 0.9900 . ?
C6 H6B 0.9900 . ?
C6 H6C 0.9900 . ?
C6 H6D 0.9900 . ?
C7A C8A 1.519(3) . ?
C7A H7A1 0.9900 . ?
C7A H7A2 0.9900 . ?
C8A C9 1.526(2) . ?
C8A H8A1 0.9900 . ?
C8A H8A2 0.9900 . ?
C7B C8B 1.496(17) . ?
C7B H7B1 0.9900 . ?
C7B H7B2 0.9900 . ?
C8B C9 1.534(15) . ?
C8B H8B1 0.9900 . ?
C8B H8B2 0.9900 . ?
C9 H9A 0.9900 . ?
C9 H9B 0.9900 . ?
C9 H9C 0.9900 . ?
C9 H9D 0.9900 . ?
O3 C10 1.2244(16) . ?
O4 C10 1.3231(16) . ?
O4 H1O4 0.96(2) . ?
C10 C11 1.4886(19) . ?
C11 C12 1.5225(19) . ?
C11 H11A 0.9900 . ?
C11 H11B 0.9900 . ?
C12 C13 1.5029(19) . ?
C12 H12A 0.9900 . ?
C12 H12B 0.9900 . ?
C13 C14 1.326(2) . ?
C13 C18 1.508(2) . ?
C14 C15 1.507(2) . ?
C14 H14 0.9500 . ?
C15 C16 1.515(2) . ?
C15 H15A 0.9900 . ?
C15 H15B 0.9900 . ?
C16 C17 1.518(2) . ?
C16 H16A 0.9900 . ?
C16 H16B 0.9900 . ?
C17 C18 1.518(2) . ?
C17 H17A 0.9900 . ?
C17 H17B 0.9900 . ?
C18 H18A 0.9900 . ?
C18 H18B 0.9900 . ?
O5 C19 1.2191(16) . ?
O6 C19 1.3229(16) . ?
O6 H1O6 0.95(2) . ?
C19 C20 1.4893(19) . ?
C20 C21 1.5266(18) . ?
C20 H20A 0.9900 . ?
C20 H20B 0.9900 . ?
C21 C22 1.5047(19) . ?
C21 H21A 0.9900 . ?
C21 H21B 0.9900 . ?
C22 C23 1.3253(19) . ?
C22 C27 1.506(2) . ?
C23 C24 1.502(2) . ?
C23 H23 0.9500 . ?
C24 C25 1.524(2) . ?
C24 H24A 0.9900 . ?
C24 H24B 0.9900 . ?
C25 C26 1.517(2) . ?
C25 H25A 0.9900 . ?
C25 H25B 0.9900 . ?
C26 C27 1.522(2) . ?
C26 H26A 0.9900 . ?
C26 H26B 0.9900 . ?
C27 H27A 0.9900 . ?
C27 H27B 0.9900 . ?

loop_
_geom_hbond_atom_site_label_D
_geom_hbond_atom_site_label_H
_geom_hbond_atom_site_label_A
_geom_hbond_distance_DH
_geom_hbond_distance_HA
_geom_hbond_distance_DA
_geom_hbond_angle_DHA
_geom_hbond_site_symmetry_A
O2 H1O2 O1 0.94(2) 1.72(2) 2.6602(13) 174.6(18) 2_857
O4 H1O4 O5 0.96(2) 1.65(2) 2.6062(14) 174.0(18) 1_656
O6 H1O6 O3 0.95(2) 1.73(2) 2.6735(14) 173.8(19) 1_454

loop_
_geom_torsion_atom_site_label_1
_geom_torsion_atom_site_label_2
_geom_torsion_atom_site_label_3
_geom_torsion_atom_site_label_4
_geom_torsion
_geom_torsion_site_symmetry_1
_geom_torsion_site_symmetry_2
_geom_torsion_site_symmetry_3
_geom_torsion_site_symmetry_4
_geom_torsion_publ_flag
O1 C1 C2 C3 -9.63(19) . . . . ?
O2 C1 C2 C3 170.81(11) . . . . ?
C1 C2 C3 C4 173.24(11) . . . . ?
C2 C3 C4 C5 3.9(2) . . . . ?
C2 C3 C4 C9 -175.20(12) . . . . ?
C3 C4 C5 C6 -177.49(13) . . . . ?
C9 C4 C5 C6 1.6(2) . . . . ?
C4 C5 C6 C7A 14.6(2) . . . . ?
C4 C5 C6 C7B -16.2(8) . . . . ?
C5 C6 C7A C8A -45.3(3) . . . . ?
C7B C6 C7A C8A 48.2(12) . . . . ?
C6 C7A C8A C9 61.1(3) . . . . ?
C5 C6 C7B C8B 46.1(18) . . . . ?
C7A C6 C7B C8B -52.1(14) . . . . ?
C6 C7B C8B C9 -60(2) . . . . ?
C5 C4 C9 C8A 14.0(2) . . . . ?
C3 C4 C9 C8A -166.79(15) . . . . ?
C5 C4 C9 C8B -16.2(9) . . . . ?
C3 C4 C9 C8B 162.9(9) . . . . ?
C7A C8A C9 C4 -44.9(3) . . . . ?
C7A C8A C9 C8B 54.7(15) . . . . ?
C7B C8B C9 C4 45(2) . . . . ?
C7B C8B C9 C8A -47.6(13) . . . . ?
O3 C10 C11 C12 1.6(2) . . . . ?
O4 C10 C11 C12 -177.63(12) . . . . ?
C10 C11 C12 C13 178.41(12) . . . . ?
C11 C12 C13 C14 -126.15(15) . . . . ?
C11 C12 C13 C18 55.08(17) . . . . ?
C12 C13 C14 C15 -179.42(15) . . . . ?
C18 C13 C14 C15 -0.7(2) . . . . ?
C13 C14 C15 C16 -13.6(2) . . . . ?
C14 C15 C16 C17 44.15(19) . . . . ?
C15 C16 C17 C18 -62.38(16) . . . . ?
C14 C13 C18 C17 -16.63(19) . . . . ?
C12 C13 C18 C17 162.15(12) . . . . ?
C16 C17 C18 C13 47.63(17) . . . . ?
O5 C19 C20 C21 11.29(19) . . . . ?
O6 C19 C20 C21 -169.25(12) . . . . ?
C19 C20 C21 C22 177.14(11) . . . . ?
C20 C21 C22 C23 123.62(15) . . . . ?
C20 C21 C22 C27 -58.38(16) . . . . ?
C21 C22 C23 C24 178.22(13) . . . . ?
C27 C22 C23 C24 0.3(2) . . . . ?
C22 C23 C24 C25 12.7(2) . . . . ?
C23 C24 C25 C26 -43.29(17) . . . . ?
C24 C25 C26 C27 61.84(16) . . . . ?
C23 C22 C27 C26 17.93(19) . . . . ?
C21 C22 C27 C26 -160.10(12) . . . . ?
C25 C26 C27 C22 -48.34(17) . . . . ?
